data_2225638
loop_
_publ_author_name
'Broker, Grant A.'
'Tiekink, Edward R. T.'

_publ_section_title
;
 (2-Hydroxyethyl)(propyl)azanium
 2-[(2-carboxyphenyl)disulfanyl]benzoate monohydrate
;
_journal_coeditor_code PB2024
_journal_issue 4
_journal_name_full 'Acta Crystallographica Section E'
_journal_page_first o748
_journal_paper_doi 10.1107/S1600536810007658
_journal_volume 66
_journal_year 2010
_chemical_formula_iupac 'C5 H14 N O +, C14 H9 O4 S2 -, H2 O'
_chemical_formula_moiety 'C5 H14 N O +, C14 H9 O4 S2 -, H2 O'
_chemical_formula_sum 'C19 H25 N O6 S2'
_chemical_formula_weight 427.52
_chemical_name_systematic
;
(2-Hydroxyethyl)(propyl)azanium 2-[(2-carboxyphenyl)disulfanyl]benzoate
monohydrate
;
_space_group_IT_number 14
_symmetry_cell_setting monoclinic
_symmetry_space_group_name_Hall '-P 2yn'
_symmetry_space_group_name_H-M 'P 1 21/n 1'
_atom_sites_solution_hydrogens geom
_atom_sites_solution_primary direct
_atom_sites_solution_secondary difmap
_audit_creation_method SHELXL-97
_cell_angle_alpha 90
_cell_angle_beta 99.58(3)
_cell_angle_gamma 90
_cell_formula_units_Z 4
_cell_length_a 8.1207(16)
_cell_length_b 17.714(4)
_cell_length_c 14.483(3)
_cell_measurement_reflns_used 6664
_cell_measurement_temperature 173(2)
_cell_measurement_theta_max 30.5
_cell_measurement_theta_min 3.4
_cell_volume 2054.3(8)
_computing_cell_refinement 'CrystalClear (Rigaku/MSC, 2005)'
_computing_data_collection 'CrystalClear (Rigaku/MSC, 2005)'
_computing_data_reduction 'CrystalClear (Rigaku/MSC, 2005)'
_computing_molecular_graphics 'ORTEPII (Johnson, 1976) and DIAMOND (Brandenburg, 2006)'
_computing_publication_material 'publCIF (Westrip, 2010)'
_computing_structure_refinement 'SHELXL97 (Sheldrick, 2008)'
_computing_structure_solution 'SHELXS97 (Sheldrick, 2008)'
_diffrn_ambient_temperature 173(2)
_diffrn_measured_fraction_theta_full 0.995
_diffrn_measured_fraction_theta_max 0.995
_diffrn_measurement_device_type 'Rigaku AFC12\K/SATURN724'
_diffrn_measurement_method \w
_diffrn_radiation_monochromator graphite
_diffrn_radiation_source 'fine-focus sealed tube'
_diffrn_radiation_type MoK\a
_diffrn_radiation_wavelength 0.71073
_diffrn_reflns_av_R_equivalents 0.051
_diffrn_reflns_av_sigmaI/netI 0.047
_diffrn_reflns_limit_h_max 9
_diffrn_reflns_limit_h_min -9
_diffrn_reflns_limit_k_max 19
_diffrn_reflns_limit_k_min -21
_diffrn_reflns_limit_l_max 16
_diffrn_reflns_limit_l_min -17
_diffrn_reflns_number 12346
_diffrn_reflns_theta_full 25.0
_diffrn_reflns_theta_max 25.0
_diffrn_reflns_theta_min 3.4
_diffrn_standards_decay_% '< 1'
_diffrn_standards_interval_count 0
_diffrn_standards_number 0
_exptl_absorpt_coefficient_mu 0.295
_exptl_absorpt_correction_T_max 1.000
_exptl_absorpt_correction_T_min 0.803
_exptl_absorpt_correction_type multi-scan
_exptl_absorpt_process_details '(ABSCOR; Higashi, 1995)'
_exptl_crystal_colour colourless
_exptl_crystal_density_diffrn 1.382
_exptl_crystal_density_method 'not measured'
_exptl_crystal_description prism
_exptl_crystal_F_000 904
_exptl_crystal_size_max 0.20
_exptl_crystal_size_mid 0.20
_exptl_crystal_size_min 0.05
_refine_diff_density_max 1.11
_refine_diff_density_min -0.43
_refine_ls_extinction_method none
_refine_ls_goodness_of_fit_ref 1.17
_refine_ls_hydrogen_treatment constr
_refine_ls_matrix_type full
_refine_ls_number_parameters 265
_refine_ls_number_reflns 3600
_refine_ls_number_restraints 5
_refine_ls_restrained_S_all 1.17
_refine_ls_R_factor_all 0.074
_refine_ls_R_factor_gt 0.068
_refine_ls_shift/su_max 0.001
_refine_ls_shift/su_max_lt 0.001
_refine_ls_shift/su_mean 0.000
_refine_ls_structure_factor_coef Fsqd
_refine_ls_weighting_details 'calc w=1/[\s^2^(Fo^2^)+(0.0515P)^2^+2.9819P] where P=(Fo^2^+2Fc^2^)/3'
_refine_ls_weighting_scheme calc
_refine_ls_wR_factor_gt 0.151
_refine_ls_wR_factor_ref 0.155
_reflns_number_gt 3316
_reflns_number_total 3600
_reflns_threshold_expression I>2\s(I)
_cod_data_source_file pb2024.cif
_cod_data_source_block I
_cod_original_cell_volume 2054.3(7)
_cod_original_sg_symbol_H-M 'P 21/n'
_cod_database_code 2225638
_cod_database_fobs_code 2225638

loop_
_symmetry_equiv_pos_as_xyz
'x, y, z'
'-x+1/2, y+1/2, -z+1/2'
'-x, -y, -z'
'x-1/2, -y-1/2, z-1/2'

loop_
_atom_site_type_symbol
_atom_site_label
_atom_site_fract_x
_atom_site_fract_y
_atom_site_fract_z
_atom_site_U_iso_or_equiv
_atom_site_adp_type
_atom_site_calc_flag
_atom_site_refinement_flags
_atom_site_occupancy
_atom_site_disorder_assembly
_atom_site_disorder_group
S S1 0.69957(11) 0.89493(5) 0.68210(6) 0.0297(3) Uani d . 1 . .
S S2 0.63482(11) 0.78938(5) 0.62977(6) 0.0301(3) Uani d . 1 . .
O O1 0.8096(3) 1.01510(14) 0.78455(18) 0.0366(6) Uani d . 1 . .
O O2 1.0446(3) 1.07927(16) 0.7855(2) 0.0442(7) Uani d D 1 . .
H H2o 1.0216 1.1032 0.8317 0.066 Uiso d D 1 . .
O O3 0.5300(3) 0.65217(14) 0.5766(2) 0.0436(7) Uani d . 1 . .
O O4 0.2893(3) 0.62652(15) 0.48483(19) 0.0426(7) Uani d . 1 . .
O O5 0.4552(5) 0.9986(2) 1.1203(3) 0.0670(10) Uani d D 1 . .
H H5O 0.3620 0.9926 1.1373 0.101 Uiso d D 1 . .
O O1W 0.6571(5) 0.5265(2) 0.4645(3) 0.0763(11) Uani d D 1 . .
H H1W 0.6755 0.4821 0.4838 0.114 Uiso d D 1 . .
H H2W 0.5987 0.5504 0.4974 0.114 Uiso d D 1 . .
N N1 0.4341(4) 0.87963(18) 0.9850(2) 0.0387(8) Uani d . 1 . .
H H1N 0.5317 0.8935 0.9685 0.046 Uiso calc R 1 . .
H H2N 0.3630 0.9187 0.9728 0.046 Uiso calc R 1 . .
C C1 0.9391(4) 1.0248(2) 0.7550(2) 0.0300(8) Uani d . 1 . .
C C2 0.9888(4) 0.9776(2) 0.6796(2) 0.0298(8) Uani d . 1 . .
C C3 0.8909(4) 0.9169(2) 0.6417(2) 0.0274(7) Uani d . 1 . .
C C4 0.9445(5) 0.8745(2) 0.5709(3) 0.0353(9) Uani d . 1 . .
H H4 0.8798 0.8342 0.5443 0.042 Uiso calc R 1 . .
C C5 1.0921(5) 0.8913(2) 0.5397(3) 0.0428(10) Uani d . 1 . .
H H5 1.1263 0.8624 0.4928 0.051 Uiso calc R 1 . .
C C6 1.1889(5) 0.9512(2) 0.5783(3) 0.0444(10) Uani d . 1 . .
H H6 1.2884 0.9627 0.5575 0.053 Uiso calc R 1 . .
C C7 1.1376(5) 0.9937(2) 0.6473(3) 0.0386(9) Uani d . 1 . .
H H7 1.2030 1.0339 0.6731 0.046 Uiso calc R 1 . .
C C8 0.4090(4) 0.66936(19) 0.5131(2) 0.0286(8) Uani d . 1 . .
C C9 0.4176(4) 0.74599(19) 0.4703(2) 0.0264(7) Uani d . 1 . .
C C10 0.5159(4) 0.80430(18) 0.5153(2) 0.0238(7) Uani d . 1 . .
C C11 0.5186(4) 0.8742(2) 0.4707(2) 0.0292(8) Uani d . 1 . .
H H11 0.5838 0.9132 0.5001 0.035 Uiso calc R 1 . .
C C12 0.4245(4) 0.8856(2) 0.3827(2) 0.0324(8) Uani d . 1 . .
H H12 0.4263 0.9325 0.3540 0.039 Uiso calc R 1 . .
C C13 0.3281(5) 0.8281(2) 0.3371(2) 0.0352(9) Uani d . 1 . .
H H13 0.2664 0.8357 0.2777 0.042 Uiso calc R 1 . .
C C14 0.3250(4) 0.7591(2) 0.3812(2) 0.0330(8) Uani d . 1 . .
H H14 0.2598 0.7204 0.3510 0.040 Uiso calc R 1 . .
C C15 0.5417(6) 0.9308(3) 1.1412(3) 0.0498(11) Uani d . 1 . .
H H15A 0.5489 0.9203 1.2075 0.060 Uiso calc R 1 . .
H H15B 0.6546 0.9367 1.1286 0.060 Uiso calc R 1 . .
C C16 0.4617(6) 0.8648(2) 1.0865(3) 0.0474(11) Uani d . 1 . .
H H16A 0.5326 0.8207 1.0999 0.057 Uiso calc R 1 . .
H H16B 0.3555 0.8538 1.1059 0.057 Uiso calc R 1 . .
C C17 0.3663(5) 0.8148(2) 0.9263(3) 0.0427(10) Uani d . 1 . .
H H17A 0.2652 0.7974 0.9469 0.051 Uiso calc R 1 . .
H H17B 0.4467 0.7739 0.9356 0.051 Uiso calc R 1 . .
C C18 0.3278(6) 0.8329(3) 0.8244(3) 0.0527(11) Uani d . 1 . .
H H18A 0.4288 0.8499 0.8032 0.063 Uiso calc R 1 . .
H H18B 0.2471 0.8737 0.8146 0.063 Uiso calc R 1 . .
C C19 0.2579(7) 0.7645(3) 0.7669(4) 0.0674(14) Uani d . 1 . .
H H19A 0.2345 0.7779 0.7019 0.101 Uiso calc R 1 . .
H H19B 0.1568 0.7481 0.7870 0.101 Uiso calc R 1 . .
H H19C 0.3383 0.7243 0.7757 0.101 Uiso calc R 1 . .

loop_
_atom_site_aniso_label
_atom_site_aniso_U_11
_atom_site_aniso_U_22
_atom_site_aniso_U_33
_atom_site_aniso_U_12
_atom_site_aniso_U_13
_atom_site_aniso_U_23
S1 0.0292(5) 0.0334(5) 0.0270(5) -0.0037(4) 0.0063(4) -0.0028(4)
S2 0.0311(5) 0.0289(5) 0.0283(5) -0.0037(4) -0.0004(4) 0.0062(4)
O1 0.0369(15) 0.0395(15) 0.0347(14) -0.0020(11) 0.0097(11) -0.0078(12)
O2 0.0370(15) 0.0421(16) 0.0548(18) -0.0075(12) 0.0114(13) -0.0189(14)
O3 0.0340(15) 0.0321(14) 0.0610(18) -0.0064(11) -0.0027(13) 0.0199(14)
O4 0.0427(16) 0.0370(15) 0.0471(16) -0.0134(12) 0.0048(13) 0.0007(13)
O5 0.075(2) 0.066(2) 0.068(2) -0.011(2) 0.0340(19) -0.0046(19)
O1W 0.077(3) 0.049(2) 0.109(3) -0.0073(19) 0.033(2) -0.017(2)
N1 0.0402(19) 0.0356(18) 0.0403(18) 0.0005(14) 0.0066(14) 0.0047(15)
C1 0.0293(19) 0.0285(19) 0.0306(19) 0.0029(15) 0.0004(15) 0.0008(16)
C2 0.0290(19) 0.0286(18) 0.0312(19) 0.0028(14) 0.0034(15) 0.0002(16)
C3 0.0264(18) 0.0294(18) 0.0261(17) 0.0026(14) 0.0038(14) 0.0017(15)
C4 0.037(2) 0.031(2) 0.038(2) -0.0029(16) 0.0060(16) -0.0062(17)
C5 0.042(2) 0.043(2) 0.048(2) 0.0028(18) 0.0229(19) -0.006(2)
C6 0.038(2) 0.043(2) 0.056(3) -0.0059(18) 0.0198(19) -0.008(2)
C7 0.032(2) 0.035(2) 0.050(2) -0.0036(16) 0.0111(17) -0.0084(19)
C8 0.0268(18) 0.0259(18) 0.0354(19) -0.0021(14) 0.0116(15) -0.0018(16)
C9 0.0260(17) 0.0273(18) 0.0276(17) 0.0015(14) 0.0095(14) 0.0026(15)
C10 0.0225(17) 0.0258(17) 0.0238(16) 0.0048(13) 0.0061(13) -0.0007(14)
C11 0.0290(18) 0.0268(18) 0.0311(19) -0.0013(14) 0.0034(14) 0.0023(16)
C12 0.038(2) 0.0316(19) 0.0288(18) 0.0047(16) 0.0087(15) 0.0064(16)
C13 0.039(2) 0.041(2) 0.0242(18) 0.0041(17) 0.0021(15) 0.0026(17)
C14 0.036(2) 0.034(2) 0.0294(19) -0.0019(16) 0.0056(15) -0.0054(17)
C15 0.048(3) 0.065(3) 0.037(2) -0.002(2) 0.0095(19) 0.002(2)
C16 0.058(3) 0.047(3) 0.039(2) 0.001(2) 0.013(2) 0.012(2)
C17 0.047(2) 0.033(2) 0.050(2) -0.0032(17) 0.0146(19) -0.0003(19)
C18 0.063(3) 0.047(3) 0.047(2) -0.002(2) 0.004(2) -0.004(2)
C19 0.070(3) 0.072(3) 0.062(3) -0.019(3) 0.014(3) -0.016(3)

loop_
_atom_type_symbol
_atom_type_description
_atom_type_scat_dispersion_real
_atom_type_scat_dispersion_imag
_atom_type_scat_source
H H 0.0000 0.0000 'International Tables Vol C Tables 4.2.6.8 and 6.1.1.4'
C C 0.0033 0.0016 'International Tables Vol C Tables 4.2.6.8 and 6.1.1.4'
N N 0.0061 0.0033 'International Tables Vol C Tables 4.2.6.8 and 6.1.1.4'
O O 0.0106 0.0060 'International Tables Vol C Tables 4.2.6.8 and 6.1.1.4'
S S 0.1246 0.1234 'International Tables Vol C Tables 4.2.6.8 and 6.1.1.4'

loop_
_geom_angle_atom_site_label_1
_geom_angle_atom_site_label_2
_geom_angle_atom_site_label_3
_geom_angle_site_symmetry_1
_geom_angle_site_symmetry_3
_geom_angle
_geom_angle_publ_flag
C3 S1 S2 . . 105.07(12) ?
C10 S2 S1 . . 105.81(12) ?
C1 O2 H2O . . 114.7 ?
C15 O5 H5O . . 105.7 ?
H1W O1W H2W . . 111.6 ?
C16 N1 C17 . . 114.5(3) ?
C16 N1 H1N . . 108.6 ?
C17 N1 H1N . . 108.6 ?
C16 N1 H2N . . 108.6 ?
C17 N1 H2N . . 108.6 ?
H1N N1 H2N . . 107.6 ?
O1 C1 O2 . . 122.7(3) ?
O1 C1 C2 . . 122.5(3) ?
O2 C1 C2 . . 114.7(3) ?
C3 C2 C7 . . 119.7(3) ?
C3 C2 C1 . . 121.1(3) ?
C7 C2 C1 . . 119.2(3) ?
C2 C3 C4 . . 118.4(3) ?
C2 C3 S1 . . 120.6(3) ?
C4 C3 S1 . . 121.1(3) ?
C5 C4 C3 . . 121.1(3) ?
C5 C4 H4 . . 119.4 ?
C3 C4 H4 . . 119.4 ?
C4 C5 C6 . . 120.0(4) ?
C4 C5 H5 . . 120.0 ?
C6 C5 H5 . . 120.0 ?
C7 C6 C5 . . 119.6(4) ?
C7 C6 H6 . . 120.2 ?
C5 C6 H6 . . 120.2 ?
C6 C7 C2 . . 121.2(4) ?
C6 C7 H7 . . 119.4 ?
C2 C7 H7 . . 119.4 ?
O4 C8 O3 . . 124.1(3) ?
O4 C8 C9 . . 120.2(3) ?
O3 C8 C9 . . 115.7(3) ?
C10 C9 C14 . . 119.0(3) ?
C10 C9 C8 . . 122.6(3) ?
C14 C9 C8 . . 118.4(3) ?
C11 C10 C9 . . 119.3(3) ?
C11 C10 S2 . . 120.7(3) ?
C9 C10 S2 . . 120.0(3) ?
C12 C11 C10 . . 120.4(3) ?
C12 C11 H11 . . 119.8 ?
C10 C11 H11 . . 119.8 ?
C13 C12 C11 . . 120.8(3) ?
C13 C12 H12 . . 119.6 ?
C11 C12 H12 . . 119.6 ?
C14 C13 C12 . . 118.9(3) ?
C14 C13 H13 . . 120.6 ?
C12 C13 H13 . . 120.6 ?
C13 C14 C9 . . 121.7(3) ?
C13 C14 H14 . . 119.2 ?
C9 C14 H14 . . 119.2 ?
O5 C15 C16 . . 113.4(4) ?
O5 C15 H15A . . 108.9 ?
C16 C15 H15A . . 108.9 ?
O5 C15 H15B . . 108.9 ?
C16 C15 H15B . . 108.9 ?
H15A C15 H15B . . 107.7 ?
N1 C16 C15 . . 111.7(3) ?
N1 C16 H16A . . 109.3 ?
C15 C16 H16A . . 109.3 ?
N1 C16 H16B . . 109.3 ?
C15 C16 H16B . . 109.3 ?
H16A C16 H16B . . 108.0 ?
N1 C17 C18 . . 113.5(3) ?
N1 C17 H17A . . 108.9 ?
C18 C17 H17A . . 108.9 ?
N1 C17 H17B . . 108.9 ?
C18 C17 H17B . . 108.9 ?
H17A C17 H17B . . 107.7 ?
C17 C18 C19 . . 111.6(4) ?
C17 C18 H18A . . 109.3 ?
C19 C18 H18A . . 109.3 ?
C17 C18 H18B . . 109.3 ?
C19 C18 H18B . . 109.3 ?
H18A C18 H18B . . 108.0 ?
C18 C19 H19A . . 109.5 ?
C18 C19 H19B . . 109.5 ?
H19A C19 H19B . . 109.5 ?
C18 C19 H19C . . 109.5 ?
H19A C19 H19C . . 109.5 ?
H19B C19 H19C . . 109.5 ?

loop_
_geom_bond_atom_site_label_1
_geom_bond_atom_site_label_2
_geom_bond_site_symmetry_2
_geom_bond_distance
_geom_bond_publ_flag
S1 C3 . 1.791(3) ?
S1 S2 . 2.0528(13) ?
S2 C10 . 1.793(3) ?
O1 C1 . 1.212(4) ?
O2 C1 . 1.316(4) ?
O2 H2O . 0.8400 ?
O3 C8 . 1.266(4) ?
O4 C8 . 1.247(4) ?
O5 C15 . 1.400(6) ?
O5 H5O . 0.8401 ?
O1W H1W . 0.8401 ?
O1W H2W . 0.8401 ?
N1 C16 . 1.473(5) ?
N1 C17 . 1.479(5) ?
N1 H1N . 0.9000 ?
N1 H2N . 0.9000 ?
C1 C2 . 1.485(5) ?
C2 C3 . 1.394(5) ?
C2 C7 . 1.395(5) ?
C3 C4 . 1.399(5) ?
C4 C5 . 1.381(5) ?
C4 H4 . 0.9300 ?
C5 C6 . 1.383(6) ?
C5 H5 . 0.9300 ?
C6 C7 . 1.369(5) ?
C6 H6 . 0.9300 ?
C7 H7 . 0.9300 ?
C8 C9 . 1.498(5) ?
C9 C10 . 1.399(5) ?
C9 C14 . 1.400(5) ?
C10 C11 . 1.398(5) ?
C11 C12 . 1.387(5) ?
C11 H11 . 0.9300 ?
C12 C13 . 1.384(5) ?
C12 H12 . 0.9300 ?
C13 C14 . 1.381(5) ?
C13 H13 . 0.9300 ?
C14 H14 . 0.9300 ?
C15 C16 . 1.499(6) ?
C15 H15A . 0.9700 ?
C15 H15B . 0.9700 ?
C16 H16A . 0.9700 ?
C16 H16B . 0.9700 ?
C17 C18 . 1.491(6) ?
C17 H17A . 0.9700 ?
C17 H17B . 0.9700 ?
C18 C19 . 1.526(6) ?
C18 H18A . 0.9700 ?
C18 H18B . 0.9700 ?
C19 H19A . 0.9600 ?
C19 H19B . 0.9600 ?
C19 H19C . 0.9600 ?

loop_
_geom_hbond_atom_site_label_D
_geom_hbond_atom_site_label_H
_geom_hbond_atom_site_label_A
_geom_hbond_site_symmetry_A
_geom_hbond_distance_DH
_geom_hbond_distance_HA
_geom_hbond_distance_DA
_geom_hbond_angle_DHA
O2 H2o O3 2_656 0.84 1.70 2.535(4) 178
N1 H1n O4 4_676 0.90 2.10 2.887(4) 146
N1 H2n O1w 4_576 0.90 1.92 2.773(5) 158
O5 H5o O1 3_677 0.84 1.94 2.751(5) 162
O1w H1w O4 3_666 0.84 1.99 2.823(5) 174
O1w H2w O3 1_555 0.84 2.26 3.036(5) 154

loop_
_geom_torsion_atom_site_label_1
_geom_torsion_atom_site_label_2
_geom_torsion_atom_site_label_3
_geom_torsion_atom_site_label_4
_geom_torsion_site_symmetry_1
_geom_torsion_site_symmetry_2
_geom_torsion_site_symmetry_3
_geom_torsion_site_symmetry_4
_geom_torsion
_geom_torsion_publ_flag
C3 S1 S2 C10 . . . . -87.44(16) ?
O1 C1 C2 C3 . . . . -2.9(5) ?
O2 C1 C2 C3 . . . . 178.7(3) ?
O1 C1 C2 C7 . . . . 178.1(3) ?
O2 C1 C2 C7 . . . . -0.2(5) ?
C7 C2 C3 C4 . . . . -1.0(5) ?
C1 C2 C3 C4 . . . . -180.0(3) ?
C7 C2 C3 S1 . . . . 179.9(3) ?
C1 C2 C3 S1 . . . . 0.9(5) ?
S2 S1 C3 C2 . . . . -166.8(3) ?
S2 S1 C3 C4 . . . . 14.1(3) ?
C2 C3 C4 C5 . . . . 0.9(6) ?
S1 C3 C4 C5 . . . . -180.0(3) ?
C3 C4 C5 C6 . . . . -0.4(6) ?
C4 C5 C6 C7 . . . . -0.1(7) ?
C5 C6 C7 C2 . . . . 0.0(6) ?
C3 C2 C7 C6 . . . . 0.5(6) ?
C1 C2 C7 C6 . . . . 179.5(4) ?
O4 C8 C9 C10 . . . . 160.1(3) ?
O3 C8 C9 C10 . . . . -21.0(5) ?
O4 C8 C9 C14 . . . . -20.8(5) ?
O3 C8 C9 C14 . . . . 158.1(3) ?
C14 C9 C10 C11 . . . . 0.4(5) ?
C8 C9 C10 C11 . . . . 179.5(3) ?
C14 C9 C10 S2 . . . . 179.6(3) ?
C8 C9 C10 S2 . . . . -1.3(4) ?
S1 S2 C10 C11 . . . . 15.5(3) ?
S1 S2 C10 C9 . . . . -163.7(2) ?
C9 C10 C11 C12 . . . . 0.1(5) ?
S2 C10 C11 C12 . . . . -179.1(3) ?
C10 C11 C12 C13 . . . . -0.8(5) ?
C11 C12 C13 C14 . . . . 0.9(5) ?
C12 C13 C14 C9 . . . . -0.4(5) ?
C10 C9 C14 C13 . . . . -0.2(5) ?
C8 C9 C14 C13 . . . . -179.3(3) ?
C17 N1 C16 C15 . . . . 175.9(3) ?
O5 C15 C16 N1 . . . . 53.8(5) ?
C16 N1 C17 C18 . . . . 175.8(4) ?
N1 C17 C18 C19 . . . . -179.8(4) ?

loop_
_cod_related_entry_id
_cod_related_entry_database
_cod_related_entry_code
1 ChemSpider 30656054
